data_7049006
loop_
_publ_author_name
'Markad, Datta'
'Khullar, Sadhika'
'Mandal, Sanjay K.'

_publ_section_title
;
 Novel primary amide-based cationic metal complexes: green synthesis,
 crystal structures, Hirshfeld surface analysis and solvent-free
 cyanosilylation reaction.
;
_journal_issue 11
_journal_name_full 'Dalton transactions (Cambridge, England : 2003)'
_journal_page_first 3743
_journal_page_last 3757
_journal_paper_doi 10.1039/c8dt04773a
_journal_volume 48
_journal_year 2019
_chemical_formula_moiety 'C18 H24 N6 O2 Zn, Cl4 Zn, H2 O'
_chemical_formula_sum 'C18 H26 Cl4 N6 O3 Zn2'
_chemical_formula_weight 646.99
_space_group_crystal_system monoclinic
_space_group_IT_number 14
_space_group_name_Hall '-P 2ybc'
_space_group_name_H-M_alt 'P 1 21/c 1'
_symmetry_space_group_name_Hall '-P 2ybc'
_symmetry_space_group_name_H-M 'P 1 21/c 1'
_atom_sites_solution_hydrogens mixed
_atom_sites_solution_primary dual
_audit_creation_date 2018-04-03
_audit_creation_method
;
Olex2 1.2
(compiled 2017.08.10 svn.r3458 for OlexSys, GUI svn.r5381)
;
_audit_update_record
;
2019-01-31 deposited with the CCDC.
2019-02-12 downloaded from the CCDC.
;
_cell_angle_alpha 90
_cell_angle_beta 103.468(13)
_cell_angle_gamma 90
_cell_formula_units_Z 4
_cell_length_a 10.0987(17)
_cell_length_b 14.915(3)
_cell_length_c 17.065(4)
_cell_measurement_reflns_used 1117
_cell_measurement_temperature 100(2)
_cell_measurement_theta_max 20.460
_cell_measurement_theta_min 2.45
_cell_volume 2499.7(9)
_computing_cell_refinement 'SAINT v8.34A (Bruker, 2013)'
_computing_data_collection 'Bruker APEX-II'
_computing_data_reduction 'SAINT v8.34A (Bruker, 2013)'
_computing_molecular_graphics 'Olex2 (Dolomanov et al., 2009)'
_computing_publication_material 'Olex2 (Dolomanov et al., 2009)'
_computing_structure_refinement 'ShelXL (Sheldrick, 2015)'
_computing_structure_solution 'ShelXT (Sheldrick, 2015)'
_diffrn_ambient_temperature 100(2)
_diffrn_detector_area_resol_mean 8
_diffrn_measured_fraction_theta_full 1.000
_diffrn_measured_fraction_theta_max 1.000
_diffrn_measurement_device_type 'Bruker APEX-II CCD'
_diffrn_measurement_method '\w and \f scans'
_diffrn_radiation_monochromator graphite
_diffrn_radiation_type MoK\a
_diffrn_radiation_wavelength 0.71073
_diffrn_reflns_av_R_equivalents 0.1141
_diffrn_reflns_av_unetI/netI 0.1238
_diffrn_reflns_Laue_measured_fraction_full 1.000
_diffrn_reflns_Laue_measured_fraction_max 1.000
_diffrn_reflns_limit_h_max 12
_diffrn_reflns_limit_h_min -12
_diffrn_reflns_limit_k_max 15
_diffrn_reflns_limit_k_min -17
_diffrn_reflns_limit_l_max 14
_diffrn_reflns_limit_l_min -20
_diffrn_reflns_number 16625
_diffrn_reflns_point_group_measured_fraction_full 1.000
_diffrn_reflns_point_group_measured_fraction_max 1.000
_diffrn_reflns_theta_full 24.998
_diffrn_reflns_theta_max 24.998
_diffrn_reflns_theta_min 2.074
_diffrn_source 'sealed tube'
_diffrn_standards_number 0
_exptl_absorpt_coefficient_mu 2.379
_exptl_absorpt_correction_T_max 0.7455
_exptl_absorpt_correction_T_min 0.5854
_exptl_absorpt_correction_type multi-scan
_exptl_absorpt_process_details 'SADABS-2014/5 (Bruker,2014/5)'
_exptl_crystal_colour Colorless
_exptl_crystal_density_diffrn 1.719
_exptl_crystal_description block
_exptl_crystal_F_000 1312
_exptl_crystal_size_max 0.015
_exptl_crystal_size_mid 0.013
_exptl_crystal_size_min 0.012
_refine_diff_density_max 0.613
_refine_diff_density_min -0.697
_refine_diff_density_rms 0.128
_refine_ls_extinction_method none
_refine_ls_goodness_of_fit_ref 0.936
_refine_ls_hydrogen_treatment constr
_refine_ls_matrix_type full
_refine_ls_number_parameters 301
_refine_ls_number_reflns 4393
_refine_ls_number_restraints 0
_refine_ls_restrained_S_all 0.936
_refine_ls_R_factor_all 0.0824
_refine_ls_R_factor_gt 0.0517
_refine_ls_shift/su_max 0.001
_refine_ls_shift/su_mean 0.000
_refine_ls_structure_factor_coef Fsqd
_refine_ls_weighting_details 'w=1/[\s^2^(Fo^2^)] where P=(Fo^2^+2Fc^2^)/3'
_refine_ls_weighting_scheme calc
_refine_ls_wR_factor_gt 0.1082
_refine_ls_wR_factor_ref 0.1223
_reflns_Friedel_coverage 0.000
_reflns_number_gt 3044
_reflns_number_total 4393
_reflns_threshold_expression 'I > 2\s(I)'
_cod_data_source_file c8dt04773a2.cif
_cod_data_source_block 3
_cod_depositor_comments 'Adding full bibliography for 7049003--7049007.cif.'
_cod_database_code 7049006
_shelx_shelxl_version_number 2017/1
_shelx_space_group_comment
;
The symmetry employed for this shelxl refinement is uniquely defined
by the following loop, which should always be used as a source of
symmetry information in preference to the above space-group names.
They are only intended as comments.
;
_shelx_estimated_absorpt_t_max 0.989
_shelx_estimated_absorpt_t_min 0.985
_olex2_refinement_description
;
1. Fixed Uiso
 At 1.2 times of:
  All C(H) groups, All C(H,H) groups, All N(H,H) groups
 At 1.5 times of:
  All O(H,H) groups
2.a Free rotating group:
 O3(H3A,H3B)
2.b Secondary CH2 refined with riding coordinates:
 C6(H6A,H6B), C7(H7A,H7B), C9(H9A,H9B), C14(H14A,H14B), C15(H15A,H15B),
 C17(H17A,H17B)
2.c Aromatic/amide H refined with riding coordinates:
 C1(H1), C2(H2), C3(H3), C4(H4), C10(H10), C11(H11), C12(H12), C13(H13)
2.d X=CH2 refined with riding coordinates:
 N5(H5A,H5B), N6(H6C,H6D)
;
_olex2_submission_special_instructions 'No special instructions were received'

loop_
_space_group_symop_operation_xyz
'x, y, z'
'-x, y+1/2, -z+1/2'
'-x, -y, -z'
'x, -y-1/2, z-1/2'

loop_
_atom_site_label
_atom_site_type_symbol
_atom_site_fract_x
_atom_site_fract_y
_atom_site_fract_z
_atom_site_U_iso_or_equiv
_atom_site_adp_type
_atom_site_occupancy
_atom_site_site_symmetry_order
_atom_site_calc_flag
_atom_site_refinement_flags_posn
Zn1 Zn 0.35325(6) 0.66010(4) 0.02435(4) 0.01628(19) Uani 1 1 d .
Zn2 Zn 0.91566(6) 0.62666(4) 0.66965(4) 0.01914(19) Uani 1 1 d .
C1 C 0.4678(5) 0.6143(4) -0.1236(3) 0.0194(13) Uani 1 1 d .
H1 H 0.408251 0.564066 -0.130998 0.023 Uiso 1 1 calc R
C2 C 0.5514(5) 0.6269(4) -0.1765(3) 0.0206(13) Uani 1 1 d .
H2 H 0.549242 0.585989 -0.219434 0.025 Uiso 1 1 calc R
C3 C 0.6373(5) 0.6996(4) -0.1660(3) 0.0207(13) Uani 1 1 d .
H3 H 0.696503 0.708747 -0.201169 0.025 Uiso 1 1 calc R
C4 C 0.6372(5) 0.7599(4) -0.1034(3) 0.0204(13) Uani 1 1 d .
H4 H 0.694331 0.811270 -0.095974 0.024 Uiso 1 1 calc R
C5 C 0.5513(5) 0.7427(4) -0.0521(3) 0.0175(13) Uani 1 1 d .
C6 C 0.5526(5) 0.8018(4) 0.0203(3) 0.0195(13) Uani 1 1 d .
H6A H 0.621812 0.779454 0.067202 0.023 Uiso 1 1 calc R
H6B H 0.577604 0.863730 0.008677 0.023 Uiso 1 1 calc R
C7 C 0.4203(6) 0.8230(4) 0.1250(3) 0.0205(13) Uani 1 1 d .
H7A H 0.418469 0.888854 0.132245 0.025 Uiso 1 1 calc R
H7B H 0.505904 0.799791 0.159754 0.025 Uiso 1 1 calc R
C8 C 0.1687(5) 0.5478(4) 0.0867(3) 0.0191(13) Uani 1 1 d .
C9 C 0.1671(5) 0.6368(4) 0.1288(3) 0.0218(14) Uani 1 1 d .
H9A H 0.095791 0.675686 0.096025 0.026 Uiso 1 1 calc R
H9B H 0.144436 0.626923 0.181563 0.026 Uiso 1 1 calc R
C10 C 0.0926(5) 0.4751(4) 0.1021(3) 0.0200(13) Uani 1 1 d .
H10 H 0.042504 0.478588 0.142742 0.024 Uiso 1 1 calc R
C11 C 0.0908(5) 0.3972(4) 0.0573(3) 0.0217(13) Uani 1 1 d .
H11 H 0.039587 0.346684 0.066885 0.026 Uiso 1 1 calc R
C12 C 0.1653(5) 0.3941(4) -0.0021(3) 0.0218(14) Uani 1 1 d .
H12 H 0.164047 0.342263 -0.034550 0.026 Uiso 1 1 calc R
C13 C 0.2411(5) 0.4688(4) -0.0124(3) 0.0184(13) Uani 1 1 d .
H13 H 0.293733 0.466509 -0.051761 0.022 Uiso 1 1 calc R
C14 C 0.2970(6) 0.7801(4) 0.1499(3) 0.0231(14) Uani 1 1 d .
H14A H 0.299168 0.795648 0.206597 0.028 Uiso 1 1 calc R
H14B H 0.211490 0.803995 0.115609 0.028 Uiso 1 1 calc R
C15 C 0.4022(5) 0.6386(4) 0.2073(3) 0.0201(13) Uani 1 1 d .
H15A H 0.361592 0.584165 0.225303 0.024 Uiso 1 1 calc R
H15B H 0.425662 0.680270 0.253598 0.024 Uiso 1 1 calc R
C16 C 0.5314(5) 0.6128(4) 0.1816(3) 0.0163(13) Uani 1 1 d .
C17 C 0.3168(6) 0.8576(4) -0.0173(3) 0.0226(14) Uani 1 1 d .
H17A H 0.365295 0.891248 -0.052124 0.027 Uiso 1 1 calc R
H17B H 0.275873 0.901772 0.013366 0.027 Uiso 1 1 calc R
C18 C 0.2041(5) 0.8027(4) -0.0701(3) 0.0181(13) Uani 1 1 d .
Cl1 Cl 0.94348(15) 0.64245(10) 0.54158(9) 0.0276(4) Uani 1 1 d .
Cl2 Cl 0.73202(14) 0.53688(9) 0.67322(8) 0.0230(3) Uani 1 1 d .
Cl3 Cl 1.10605(14) 0.55929(11) 0.74595(9) 0.0297(4) Uani 1 1 d .
Cl4 Cl 0.87982(14) 0.76641(10) 0.71406(9) 0.0254(4) Uani 1 1 d .
N1 N 0.2433(4) 0.5444(3) 0.0310(2) 0.0152(10) Uani 1 1 d .
N2 N 0.3002(4) 0.6819(3) 0.1412(3) 0.0152(10) Uani 1 1 d .
N3 N 0.4160(4) 0.8020(3) 0.0398(3) 0.0201(11) Uani 1 1 d .
N4 N 0.4681(4) 0.6705(3) -0.0622(3) 0.0161(10) Uani 1 1 d .
N5 N 0.6335(4) 0.5833(3) 0.2394(3) 0.0215(11) Uani 1 1 d .
H5A H 0.709871 0.565801 0.227636 0.026 Uiso 1 1 calc R
H5B H 0.625049 0.581174 0.289526 0.026 Uiso 1 1 calc R
N6 N 0.1295(5) 0.8426(3) -0.1342(3) 0.0266(12) Uani 1 1 d .
H6C H 0.062187 0.813455 -0.166082 0.032 Uiso 1 1 calc R
H6D H 0.146953 0.898414 -0.145240 0.032 Uiso 1 1 calc R
O1 O 0.1835(4) 0.7235(2) -0.0517(2) 0.0187(9) Uani 1 1 d .
O2 O 0.5377(4) 0.6172(2) 0.1094(2) 0.0200(9) Uani 1 1 d .
O3 O 0.7674(4) 0.5217(3) 0.3992(2) 0.0277(10) Uani 1 1 d .
H3A H 0.823712 0.494360 0.377659 0.042 Uiso 1 1 d G
H3B H 0.810288 0.548291 0.441638 0.042 Uiso 1 1 d G

loop_
_atom_site_aniso_label
_atom_site_aniso_U_11
_atom_site_aniso_U_22
_atom_site_aniso_U_33
_atom_site_aniso_U_23
_atom_site_aniso_U_13
_atom_site_aniso_U_12
Zn1 0.0160(4) 0.0183(4) 0.0159(3) -0.0009(3) 0.0065(3) -0.0013(3)
Zn2 0.0177(4) 0.0211(4) 0.0201(4) 0.0007(3) 0.0073(3) 0.0018(3)
C1 0.017(3) 0.021(3) 0.023(3) 0.002(3) 0.008(3) 0.001(3)
C2 0.022(3) 0.019(3) 0.021(3) -0.002(3) 0.006(3) 0.003(3)
C3 0.020(3) 0.024(3) 0.020(3) 0.007(3) 0.008(3) 0.005(3)
C4 0.013(3) 0.022(3) 0.025(3) 0.003(3) 0.002(3) -0.003(3)
C5 0.021(3) 0.018(3) 0.014(3) 0.001(2) 0.005(2) 0.001(3)
C6 0.022(3) 0.017(3) 0.021(3) 0.000(2) 0.007(3) -0.001(3)
C7 0.028(4) 0.016(3) 0.018(3) -0.004(2) 0.008(3) 0.000(3)
C8 0.015(3) 0.027(4) 0.015(3) 0.001(3) 0.003(2) 0.001(3)
C9 0.012(3) 0.032(4) 0.023(3) 0.001(3) 0.006(3) -0.001(3)
C10 0.011(3) 0.030(4) 0.022(3) 0.007(3) 0.011(2) 0.006(3)
C11 0.013(3) 0.024(4) 0.027(3) 0.006(3) 0.002(3) 0.000(3)
C12 0.012(3) 0.020(3) 0.030(3) -0.003(3) -0.002(3) 0.000(3)
C13 0.013(3) 0.023(3) 0.019(3) 0.000(3) 0.004(2) 0.004(3)
C14 0.022(3) 0.029(4) 0.018(3) -0.002(3) 0.004(3) 0.006(3)
C15 0.018(3) 0.022(3) 0.021(3) 0.002(3) 0.008(3) -0.001(3)
C16 0.014(3) 0.019(3) 0.015(3) -0.002(2) 0.002(3) 0.003(2)
C17 0.025(3) 0.024(4) 0.020(3) 0.002(3) 0.008(3) 0.001(3)
C18 0.014(3) 0.023(4) 0.017(3) 0.000(3) 0.003(2) 0.006(3)
Cl1 0.0271(9) 0.0360(10) 0.0213(8) -0.0020(7) 0.0092(7) -0.0044(7)
Cl2 0.0226(8) 0.0205(8) 0.0280(8) -0.0003(6) 0.0102(7) -0.0020(6)
Cl3 0.0208(8) 0.0412(10) 0.0297(8) 0.0125(7) 0.0115(7) 0.0109(7)
Cl4 0.0248(8) 0.0228(8) 0.0308(8) -0.0029(7) 0.0113(7) -0.0012(7)
N1 0.014(2) 0.016(3) 0.016(2) 0.000(2) 0.003(2) 0.002(2)
N2 0.011(2) 0.015(3) 0.021(3) 0.001(2) 0.005(2) 0.003(2)
N3 0.019(3) 0.023(3) 0.018(3) -0.003(2) 0.004(2) -0.001(2)
N4 0.012(2) 0.020(3) 0.019(3) 0.002(2) 0.009(2) -0.001(2)
N5 0.018(3) 0.029(3) 0.019(3) 0.001(2) 0.008(2) 0.008(2)
N6 0.025(3) 0.025(3) 0.027(3) -0.001(2) 0.000(2) -0.005(2)
O1 0.017(2) 0.019(2) 0.020(2) 0.0033(17) 0.0038(17) 0.0012(17)
O2 0.018(2) 0.025(2) 0.019(2) -0.0014(17) 0.0077(17) 0.0016(18)
O3 0.027(2) 0.031(3) 0.025(2) -0.0047(19) 0.0052(19) 0.001(2)

loop_
_atom_type_symbol
_atom_type_description
_atom_type_scat_dispersion_real
_atom_type_scat_dispersion_imag
_atom_type_scat_source
C C 0.0033 0.0016 'International Tables Vol C Tables 4.2.6.8 and 6.1.1.4'
H H 0.0000 0.0000 'International Tables Vol C Tables 4.2.6.8 and 6.1.1.4'
Cl Cl 0.1484 0.1585 'International Tables Vol C Tables 4.2.6.8 and 6.1.1.4'
N N 0.0061 0.0033 'International Tables Vol C Tables 4.2.6.8 and 6.1.1.4'
O O 0.0106 0.0060 'International Tables Vol C Tables 4.2.6.8 and 6.1.1.4'
Zn Zn 0.2839 1.4301 'International Tables Vol C Tables 4.2.6.8 and 6.1.1.4'

loop_
_geom_angle_atom_site_label_1
_geom_angle_atom_site_label_2
_geom_angle_atom_site_label_3
_geom_angle
N1 Zn1 N2 80.00(16)
N1 Zn1 N3 159.33(16)
N1 Zn1 N4 119.68(17)
N1 Zn1 O1 92.18(15)
N1 Zn1 O2 96.05(15)
N2 Zn1 N3 82.77(16)
N4 Zn1 N2 157.15(17)
N4 Zn1 N3 79.75(17)
N4 Zn1 O1 92.11(15)
N4 Zn1 O2 87.88(15)
O1 Zn1 N2 98.99(15)
O1 Zn1 N3 79.29(15)
O1 Zn1 O2 170.54(14)
O2 Zn1 N2 77.93(14)
O2 Zn1 N3 91.41(15)
Cl1 Zn2 Cl2 111.45(6)
Cl1 Zn2 Cl3 108.42(6)
Cl3 Zn2 Cl2 107.77(6)
Cl4 Zn2 Cl1 106.82(6)
Cl4 Zn2 Cl2 109.44(6)
Cl4 Zn2 Cl3 112.98(6)
C2 C1 H1 118.9
N4 C1 H1 118.9
N4 C1 C2 122.2(5)
C1 C2 H2 120.5
C3 C2 C1 119.0(5)
C3 C2 H2 120.5
C2 C3 H3 120.2
C2 C3 C4 119.6(5)
C4 C3 H3 120.2
C3 C4 H4 120.9
C5 C4 C3 118.3(5)
C5 C4 H4 120.9
C4 C5 C6 121.1(5)
N4 C5 C4 121.8(5)
N4 C5 C6 117.1(5)
C5 C6 H6A 109.5
C5 C6 H6B 109.5
H6A C6 H6B 108.1
N3 C6 C5 110.5(4)
N3 C6 H6A 109.5
N3 C6 H6B 109.5
H7A C7 H7B 108.2
C14 C7 H7A 109.7
C14 C7 H7B 109.7
N3 C7 H7A 109.7
N3 C7 H7B 109.7
N3 C7 C14 109.9(5)
C10 C8 C9 121.8(5)
N1 C8 C9 116.1(5)
N1 C8 C10 122.1(5)
C8 C9 H9A 109.4
C8 C9 H9B 109.4
H9A C9 H9B 108.0
N2 C9 C8 111.0(4)
N2 C9 H9A 109.4
N2 C9 H9B 109.4
C8 C10 H10 120.5
C11 C10 C8 119.0(5)
C11 C10 H10 120.5
C10 C11 H11 120.4
C10 C11 C12 119.2(5)
C12 C11 H11 120.4
C11 C12 H12 120.9
C13 C12 C11 118.2(5)
C13 C12 H12 120.9
C12 C13 H13 118.6
N1 C13 C12 122.9(5)
N1 C13 H13 118.6
C7 C14 H14A 109.6
C7 C14 H14B 109.6
H14A C14 H14B 108.1
N2 C14 C7 110.3(4)
N2 C14 H14A 109.6
N2 C14 H14B 109.6
H15A C15 H15B 107.8
C16 C15 H15A 109.1
C16 C15 H15B 109.1
N2 C15 H15A 109.1
N2 C15 H15B 109.1
N2 C15 C16 112.5(4)
N5 C16 C15 116.2(5)
O2 C16 C15 121.0(5)
O2 C16 N5 122.8(5)
H17A C17 H17B 107.8
C18 C17 H17A 109.0
C18 C17 H17B 109.0
N3 C17 H17A 109.0
N3 C17 H17B 109.0
N3 C17 C18 112.8(5)
N6 C18 C17 117.0(5)
O1 C18 C17 120.4(5)
O1 C18 N6 122.5(5)
C8 N1 Zn1 113.8(4)
C8 N1 C13 118.6(5)
C13 N1 Zn1 127.5(4)
C9 N2 Zn1 102.0(3)
C9 N2 C14 115.3(4)
C9 N2 C15 111.1(4)
C14 N2 Zn1 104.6(3)
C14 N2 C15 112.5(4)
C15 N2 Zn1 110.5(3)
C6 N3 Zn1 103.0(3)
C7 N3 Zn1 105.3(3)
C7 N3 C6 113.8(4)
C7 N3 C17 113.0(4)
C17 N3 Zn1 109.1(3)
C17 N3 C6 111.9(4)
C1 N4 Zn1 127.3(4)
C1 N4 C5 119.1(5)
C5 N4 Zn1 113.6(3)
C16 N5 H5A 120.0
C16 N5 H5B 120.0
H5A N5 H5B 120.0
C18 N6 H6C 120.0
C18 N6 H6D 120.0
H6C N6 H6D 120.0
C18 O1 Zn1 114.6(3)
C16 O2 Zn1 116.2(3)
H3A O3 H3B 109.5

loop_
_geom_bond_atom_site_label_1
_geom_bond_atom_site_label_2
_geom_bond_distance
Zn1 N1 2.069(4)
Zn1 N2 2.207(4)
Zn1 N3 2.207(5)
Zn1 N4 2.086(4)
Zn1 O1 2.117(4)
Zn1 O2 2.174(4)
Zn2 Cl1 2.2796(16)
Zn2 Cl2 2.2996(15)
Zn2 Cl3 2.2882(16)
Zn2 Cl4 2.2755(16)
C1 H1 0.9500
C1 C2 1.385(7)
C1 N4 1.341(7)
C2 H2 0.9500
C2 C3 1.374(8)
C3 H3 0.9500
C3 C4 1.397(8)
C4 H4 0.9500
C4 C5 1.392(7)
C5 C6 1.515(7)
C5 N4 1.351(7)
C6 H6A 0.9900
C6 H6B 0.9900
C6 N3 1.493(7)
C7 H7A 0.9900
C7 H7B 0.9900
C7 C14 1.546(8)
C7 N3 1.477(7)
C8 C9 1.511(8)
C8 C10 1.390(8)
C8 N1 1.343(6)
C9 H9A 0.9900
C9 H9B 0.9900
C9 N2 1.473(7)
C10 H10 0.9500
C10 C11 1.388(8)
C11 H11 0.9500
C11 C12 1.396(8)
C12 H12 0.9500
C12 C13 1.385(7)
C13 H13 0.9500
C13 N1 1.347(7)
C14 H14A 0.9900
C14 H14B 0.9900
C14 N2 1.473(7)
C15 H15A 0.9900
C15 H15B 0.9900
C15 C16 1.520(7)
C15 N2 1.486(7)
C16 N5 1.325(6)
C16 O2 1.251(6)
C17 H17A 0.9900
C17 H17B 0.9900
C17 C18 1.515(8)
C17 N3 1.480(7)
C18 N6 1.318(7)
C18 O1 1.253(6)
N5 H5A 0.8800
N5 H5B 0.8800
N6 H6C 0.8800
N6 H6D 0.8800
O3 H3A 0.8501
O3 H3B 0.8498
